data_2018893
loop_
_publ_author_name
'Petrus, Rafa\/l'
'Sobota, Piotr'

_publ_section_title
;
 A dinuclear zinc complex containing a diamond-core geometry:
 [Zn~2~(\m~2~-GueO)~2~(GueO)~2~(py)~2~]&#x00B7;0.5(toluene) (GueOH is
 guethol)
;
_journal_coeditor_code BI3055
_journal_issue 4
_journal_name_full 'Acta Crystallographica Section C'
_journal_page_first 372
_journal_page_last 375
_journal_paper_doi 10.1107/S0108270113006537
_journal_volume 69
_journal_year 2013
_chemical_formula_iupac '[Zn2 (C8 H9 O2)4 (C5 H5 N)2], 0.5C7 H8'
_chemical_formula_moiety 'C42 H46 N2 O8 Zn2, 0.5(C7 H8)'
_chemical_formula_sum 'C45.5 H50 N2 O8 Zn2'
_chemical_formula_weight 883.62
_chemical_name_systematic
;Bis(\m-2-ethoxyphenolato)-\k^3^<i>O</i>^1^,<i>O</i>^2^:<i>O</i>^1^;\k^3^<i>O</i>^1^:<i>O</i>^1^,<i>O</i>^2^-bis[(2-ethoxyphenolato-\k^2^<i>O</i>^1^,<i>O</i>^2^)(pyridine-\k<i>N</i>)zinc(II)] toluene
hemisolvate
;
_space_group_IT_number 2
_symmetry_cell_setting triclinic
_symmetry_space_group_name_Hall '-P 1'
_symmetry_space_group_name_H-M 'P -1'
_atom_sites_solution_hydrogens geom
_atom_sites_solution_primary direct
_atom_sites_solution_secondary difmap
_audit_creation_method SHELXL-97
_cell_angle_alpha 81.37(2)
_cell_angle_beta 74.20(3)
_cell_angle_gamma 85.95(4)
_cell_formula_units_Z 2
_cell_length_a 10.151(3)
_cell_length_b 13.063(4)
_cell_length_c 16.297(5)
_cell_measurement_reflns_used 11405
_cell_measurement_temperature 100(2)
_cell_measurement_theta_max 36.78
_cell_measurement_theta_min 3.07
_cell_volume 2054.8(11)
_computing_cell_refinement 'CrysAlis RED (Oxford Diffraction, 2007)'
_computing_data_collection 'CrysAlis CCD (Oxford Diffraction, 2007)'
_computing_data_reduction 'CrysAlis RED (Oxford Diffraction, 2007)'
_computing_molecular_graphics 'XP in SHELXTL (Sheldrick, 2008)'
_computing_publication_material 'SHELXL97 (Sheldrick, 2008)'
_computing_structure_refinement 'SHELXL97 (Sheldrick, 2008)'
_computing_structure_solution 'SHELXS97 (Sheldrick, 2008)'
_diffrn_ambient_temperature 100(2)
_diffrn_measured_fraction_theta_full 0.993
_diffrn_measured_fraction_theta_max 0.990
_diffrn_measurement_device_type 'Kuma KM-4-CCD'
_diffrn_measurement_method \w
_diffrn_radiation_monochromator graphite
_diffrn_radiation_source 'fine-focus sealed tube'
_diffrn_radiation_type MoK\a
_diffrn_radiation_wavelength 0.71073
_diffrn_reflns_av_R_equivalents 0.0229
_diffrn_reflns_av_sigmaI/netI 0.0358
_diffrn_reflns_limit_h_max 12
_diffrn_reflns_limit_h_min -12
_diffrn_reflns_limit_k_max 16
_diffrn_reflns_limit_k_min -16
_diffrn_reflns_limit_l_max 20
_diffrn_reflns_limit_l_min -20
_diffrn_reflns_number 18312
_diffrn_reflns_theta_full 26.00
_diffrn_reflns_theta_max 27.00
_diffrn_reflns_theta_min 3.08
_diffrn_standards_number 0
_exptl_absorpt_coefficient_mu 1.224
_exptl_absorpt_correction_T_max 0.897
_exptl_absorpt_correction_T_min 0.727
_exptl_absorpt_correction_type analytical
_exptl_absorpt_process_details '(CrysAlis RED; Oxford Diffraction, 2007)'
_exptl_crystal_colour colourless
_exptl_crystal_density_diffrn 1.428
_exptl_crystal_density_method 'not measured'
_exptl_crystal_description plate
_exptl_crystal_F_000 922
_exptl_crystal_size_max 0.35
_exptl_crystal_size_mid 0.26
_exptl_crystal_size_min 0.11
_refine_diff_density_max 0.390
_refine_diff_density_min -0.269
_refine_ls_extinction_method none
_refine_ls_goodness_of_fit_ref 1.025
_refine_ls_hydrogen_treatment constr
_refine_ls_matrix_type full
_refine_ls_number_parameters 543
_refine_ls_number_reflns 8890
_refine_ls_number_restraints 0
_refine_ls_restrained_S_all 1.025
_refine_ls_R_factor_all 0.0408
_refine_ls_R_factor_gt 0.0295
_refine_ls_shift/su_max 0.001
_refine_ls_shift/su_mean 0.000
_refine_ls_structure_factor_coef Fsqd
_refine_ls_weighting_details 'calc w=1/[\s^2^(Fo^2^)+(0.0423P)^2^] where P=(Fo^2^+2Fc^2^)/3'
_refine_ls_weighting_scheme calc
_refine_ls_wR_factor_gt 0.0716
_refine_ls_wR_factor_ref 0.0741
_reflns_number_gt 7038
_reflns_number_total 8890
_reflns_threshold_expression I>2\s(I)
_cod_data_source_file bi3055.cif
_cod_data_source_block I
_cod_database_code 2018893
_cod_database_fobs_code 2018893

loop_
_symmetry_equiv_pos_as_xyz
'x, y, z'
'-x, -y, -z'

loop_
_atom_site_type_symbol
_atom_site_label
_atom_site_fract_x
_atom_site_fract_y
_atom_site_fract_z
_atom_site_U_iso_or_equiv
_atom_site_adp_type
_atom_site_calc_flag
_atom_site_refinement_flags
_atom_site_occupancy
_atom_site_symmetry_multiplicity
_atom_site_disorder_assembly
_atom_site_disorder_group
Zn Zn1 0.34972(2) 0.539325(16) 0.035710(13) 0.01522(6) Uani d . 1 1 . .
O O1 0.23565(12) 0.64457(9) -0.00602(8) 0.0167(3) Uani d . 1 1 . .
C C1 0.27838(18) 0.74056(14) -0.03359(11) 0.0158(4) Uani d . 1 1 . .
O O2 0.42875(14) 0.71421(10) 0.05449(8) 0.0221(3) Uani d . 1 1 . .
C C2 0.37571(19) 0.78348(14) -0.00216(12) 0.0184(4) Uani d . 1 1 . .
C C3 0.4131(2) 0.88505(15) -0.02863(13) 0.0244(4) Uani d . 1 1 . .
H H3 0.4793 0.9121 -0.0070 0.029 Uiso calc R 1 1 . .
C C4 0.3545(2) 0.94817(15) -0.08684(13) 0.0255(4) Uani d . 1 1 . .
H H4 0.3788 1.0186 -0.1038 0.031 Uiso calc R 1 1 . .
C C5 0.26088(19) 0.90773(15) -0.11987(12) 0.0215(4) Uani d . 1 1 . .
H H5 0.2208 0.9502 -0.1599 0.026 Uiso calc R 1 1 . .
C C6 0.22563(18) 0.80515(15) -0.09449(11) 0.0188(4) Uani d . 1 1 . .
H H6 0.1635 0.7777 -0.1192 0.023 Uiso calc R 1 1 . .
C C7 0.50950(19) 0.75427(15) 0.10240(12) 0.0204(4) Uani d . 1 1 . .
H H7A 0.5769 0.8024 0.0627 0.024 Uiso calc R 1 1 . .
H H7B 0.5609 0.6962 0.1274 0.024 Uiso calc R 1 1 . .
C C8 0.4222(2) 0.81035(16) 0.17357(13) 0.0279(5) Uani d . 1 1 . .
H H8A 0.3773 0.8714 0.1487 0.033 Uiso calc R 1 1 . .
H H8B 0.4800 0.8322 0.2067 0.033 Uiso calc R 1 1 . .
H H8C 0.3526 0.7640 0.2116 0.033 Uiso calc R 1 1 . .
O O9 0.50443(12) 0.47961(9) 0.07975(7) 0.0158(3) Uani d . 1 1 . .
C C9 0.51397(18) 0.49115(13) 0.15847(11) 0.0152(4) Uani d . 1 1 . .
O O10 0.28014(12) 0.53683(10) 0.18765(8) 0.0188(3) Uani d . 1 1 . .
C C10 0.39464(18) 0.52350(14) 0.21845(11) 0.0162(4) Uani d . 1 1 . .
C C11 0.3992(2) 0.54112(14) 0.29920(12) 0.0202(4) Uani d . 1 1 . .
H H11 0.3191 0.5640 0.3386 0.024 Uiso calc R 1 1 . .
C C12 0.5221(2) 0.52507(15) 0.32222(12) 0.0226(4) Uani d . 1 1 . .
H H12 0.5257 0.5369 0.3777 0.027 Uiso calc R 1 1 . .
C C13 0.6390(2) 0.49191(15) 0.26483(12) 0.0206(4) Uani d . 1 1 . .
H H13 0.7227 0.4814 0.2809 0.025 Uiso calc R 1 1 . .
C C14 0.63436(19) 0.47383(14) 0.18348(11) 0.0170(4) Uani d . 1 1 . .
H H14 0.7144 0.4494 0.1449 0.020 Uiso calc R 1 1 . .
C C15 0.15412(19) 0.57164(16) 0.24372(12) 0.0230(4) Uani d . 1 1 . .
H H15A 0.1667 0.6391 0.2609 0.028 Uiso calc R 1 1 . .
H H15B 0.1263 0.5208 0.2963 0.028 Uiso calc R 1 1 . .
C C16 0.04627(19) 0.58249(17) 0.19526(13) 0.0273(5) Uani d . 1 1 . .
H H16A 0.0760 0.6314 0.1425 0.033 Uiso calc R 1 1 . .
H H16B -0.0398 0.6083 0.2313 0.033 Uiso calc R 1 1 . .
H H16C 0.0322 0.5148 0.1804 0.033 Uiso calc R 1 1 . .
N N17 0.24770(15) 0.40234(12) 0.05035(9) 0.0165(3) Uani d . 1 1 . .
C C17 0.14825(18) 0.39635(15) 0.01105(11) 0.0182(4) Uani d . 1 1 . .
H H17 0.1189 0.4578 -0.0192 0.022 Uiso calc R 1 1 . .
C C18 0.08732(19) 0.30479(15) 0.01287(12) 0.0199(4) Uani d . 1 1 . .
H H18 0.0172 0.3034 -0.0154 0.024 Uiso calc R 1 1 . .
C C19 0.12979(19) 0.21500(15) 0.05645(12) 0.0212(4) Uani d . 1 1 . .
H H19 0.0903 0.1507 0.0579 0.025 Uiso calc R 1 1 . .
C C20 0.23053(19) 0.22036(15) 0.09772(12) 0.0213(4) Uani d . 1 1 . .
H H20 0.2605 0.1600 0.1289 0.026 Uiso calc R 1 1 . .
C C21 0.28719(19) 0.31478(14) 0.09313(12) 0.0191(4) Uani d . 1 1 . .
H H21 0.3569 0.3179 0.1214 0.023 Uiso calc R 1 1 . .
Zn Zn2 0.02770(2) 0.027914(16) 0.398548(13) 0.01505(6) Uani d . 1 1 . .
O O22 0.08633(13) -0.01031(10) 0.28457(8) 0.0201(3) Uani d . 1 1 . .
C C22 0.01160(19) -0.06338(14) 0.25156(12) 0.0182(4) Uani d . 1 1 . .
O O23 -0.15569(13) -0.07623(10) 0.38393(8) 0.0205(3) Uani d . 1 1 . .
C C23 -0.11694(19) -0.10079(14) 0.30047(11) 0.0181(4) Uani d . 1 1 . .
C C24 -0.1932(2) -0.15873(15) 0.26632(13) 0.0233(4) Uani d . 1 1 . .
H H24 -0.2779 -0.1858 0.3010 0.028 Uiso calc R 1 1 . .
C C25 -0.1454(2) -0.17702(16) 0.18114(13) 0.0268(5) Uani d . 1 1 . .
H H25 -0.1980 -0.2158 0.1573 0.032 Uiso calc R 1 1 . .
C C26 -0.0211(2) -0.13861(16) 0.13124(13) 0.0261(5) Uani d . 1 1 . .
H H26 0.0110 -0.1503 0.0729 0.031 Uiso calc R 1 1 . .
C C27 0.05634(19) -0.08335(15) 0.16609(12) 0.0213(4) Uani d . 1 1 . .
H H27 0.1421 -0.0583 0.1312 0.026 Uiso calc R 1 1 . .
C C28 -0.29826(19) -0.08577(16) 0.43034(12) 0.0231(4) Uani d . 1 1 . .
H H28A -0.3096 -0.0731 0.4903 0.028 Uiso calc R 1 1 . .
H H28B -0.3252 -0.1577 0.4324 0.028 Uiso calc R 1 1 . .
C C29 -0.3935(2) -0.01204(16) 0.39127(13) 0.0259(4) Uani d . 1 1 . .
H H29A -0.3734 0.0595 0.3940 0.031 Uiso calc R 1 1 . .
H H29B -0.4886 -0.0259 0.4235 0.031 Uiso calc R 1 1 . .
H H29C -0.3803 -0.0219 0.3311 0.031 Uiso calc R 1 1 . .
O O30 -0.08386(12) 0.07602(10) 0.50999(8) 0.0170(3) Uani d . 1 1 . .
C C30 -0.18953(18) 0.14376(14) 0.51339(12) 0.0162(4) Uani d . 1 1 . .
O O31 -0.11826(13) 0.15916(10) 0.36416(8) 0.0205(3) Uani d . 1 1 . .
C C31 -0.21197(18) 0.19223(14) 0.43444(11) 0.0165(4) Uani d . 1 1 . .
C C32 -0.3203(2) 0.26176(15) 0.43255(12) 0.0213(4) Uani d . 1 1 . .
H H32 -0.3343 0.2935 0.3791 0.026 Uiso calc R 1 1 . .
C C33 -0.40845(19) 0.28496(15) 0.50922(12) 0.0221(4) Uani d . 1 1 . .
H H33 -0.4838 0.3321 0.5082 0.027 Uiso calc R 1 1 . .
C C34 -0.38748(19) 0.23998(14) 0.58722(12) 0.0196(4) Uani d . 1 1 . .
H H34 -0.4476 0.2570 0.6395 0.024 Uiso calc R 1 1 . .
C C35 -0.27802(19) 0.16965(14) 0.58900(12) 0.0184(4) Uani d . 1 1 . .
H H35 -0.2640 0.1391 0.6428 0.022 Uiso calc R 1 1 . .
C C36 -0.1198(2) 0.20729(15) 0.27892(11) 0.0233(4) Uani d . 1 1 . .
H H36A -0.2156 0.2169 0.2750 0.028 Uiso calc R 1 1 . .
H H36B -0.0705 0.1616 0.2364 0.028 Uiso calc R 1 1 . .
C C37 -0.0530(2) 0.31050(16) 0.25811(13) 0.0300(5) Uani d . 1 1 . .
H H37A -0.1002 0.3551 0.3012 0.045 Uiso calc R 1 1 . .
H H37B -0.0587 0.3432 0.2009 0.045 Uiso calc R 1 1 . .
H H37C 0.0433 0.3005 0.2587 0.045 Uiso calc R 1 1 . .
N N38 0.19186(16) 0.13069(12) 0.36651(9) 0.0175(3) Uani d . 1 1 . .
C C38 0.1806(2) 0.21831(15) 0.40196(12) 0.0232(4) Uani d . 1 1 . .
H H38 0.0995 0.2312 0.4452 0.028 Uiso calc R 1 1 . .
C C39 0.2811(2) 0.29005(16) 0.37841(13) 0.0265(5) Uani d . 1 1 . .
H H39 0.2690 0.3516 0.4044 0.032 Uiso calc R 1 1 . .
C C40 0.4007(2) 0.27155(15) 0.31615(13) 0.0244(4) Uani d . 1 1 . .
H H40 0.4722 0.3197 0.2993 0.029 Uiso calc R 1 1 . .
C C41 0.41369(19) 0.18139(15) 0.27913(12) 0.0223(4) Uani d . 1 1 . .
H H41 0.4942 0.1666 0.2362 0.027 Uiso calc R 1 1 . .
C C42 0.30755(19) 0.11351(15) 0.30580(12) 0.0197(4) Uani d . 1 1 . .
H H42 0.3166 0.0518 0.2801 0.024 Uiso calc R 1 1 . .
C C43 -0.0538(4) 0.5031(3) 0.4870(2) 0.0412(14) Uani d PG 0.50 1 A -1
C C44 0.0532(5) 0.5609(3) 0.4916(3) 0.053(2) Uani d PG 0.50 1 A -1
H H44 0.0620 0.6307 0.4647 0.064 Uiso calc PR 0.50 1 A -1
C C45 0.1474(4) 0.5164(4) 0.5354(3) 0.103(6) Uani d PG 0.50 1 A -1
H H45 0.2206 0.5559 0.5386 0.124 Uiso calc PR 0.50 1 A -1
C C46 0.1345(4) 0.4142(4) 0.5747(3) 0.055(3) Uani d PG 0.50 1 A -1
H H46 0.1989 0.3838 0.6047 0.066 Uiso calc PR 0.50 1 A -1
C C47 0.0275(4) 0.3565(3) 0.5702(2) 0.0415(12) Uani d PG 0.50 1 A -1
H H47 0.0187 0.2866 0.5970 0.050 Uiso calc PR 0.50 1 A -1
C C48 -0.0667(3) 0.4009(2) 0.5263(2) 0.0338(15) Uani d PG 0.50 1 A -1
H H48 -0.1398 0.3614 0.5231 0.041 Uiso calc PR 0.50 1 A -1
C C49 -0.1518(12) 0.5454(9) 0.4413(7) 0.076(3) Uani d P 0.50 1 A -1
H H49A -0.1366 0.6194 0.4223 0.113 Uiso calc PR 0.50 1 A -1
H H49B -0.2446 0.5361 0.4793 0.113 Uiso calc PR 0.50 1 A -1
H H49C -0.1415 0.5096 0.3911 0.113 Uiso calc PR 0.50 1 A -1

loop_
_atom_site_aniso_label
_atom_site_aniso_U_11
_atom_site_aniso_U_22
_atom_site_aniso_U_33
_atom_site_aniso_U_12
_atom_site_aniso_U_13
_atom_site_aniso_U_23
Zn1 0.01368(11) 0.01654(12) 0.01553(11) 0.00093(8) -0.00473(8) -0.00154(8)
O1 0.0161(7) 0.0144(6) 0.0202(7) -0.0006(5) -0.0067(5) -0.0012(5)
C1 0.0136(9) 0.0161(9) 0.0156(9) 0.0012(7) 0.0004(7) -0.0040(7)
O2 0.0273(8) 0.0147(7) 0.0298(8) -0.0011(5) -0.0175(6) -0.0016(6)
C2 0.0200(10) 0.0163(9) 0.0193(10) 0.0023(7) -0.0062(8) -0.0031(7)
C3 0.0275(11) 0.0196(10) 0.0288(11) -0.0041(8) -0.0109(9) -0.0042(8)
C4 0.0340(12) 0.0145(10) 0.0270(11) -0.0037(8) -0.0071(9) -0.0007(8)
C5 0.0230(10) 0.0212(10) 0.0184(10) 0.0019(8) -0.0050(8) 0.0011(8)
C6 0.0169(9) 0.0228(10) 0.0163(9) 0.0009(8) -0.0038(7) -0.0033(8)
C7 0.0205(10) 0.0210(10) 0.0237(10) -0.0031(8) -0.0125(8) -0.0019(8)
C8 0.0313(12) 0.0281(12) 0.0252(11) -0.0075(9) -0.0081(9) -0.0023(9)
O9 0.0157(6) 0.0206(7) 0.0120(6) 0.0015(5) -0.0053(5) -0.0032(5)
C9 0.0189(9) 0.0119(9) 0.0144(9) -0.0017(7) -0.0050(7) 0.0008(7)
O10 0.0130(6) 0.0250(7) 0.0173(7) 0.0033(5) -0.0025(5) -0.0040(5)
C10 0.0167(9) 0.0139(9) 0.0176(9) -0.0008(7) -0.0052(7) 0.0004(7)
C11 0.0238(10) 0.0167(10) 0.0182(10) 0.0009(8) -0.0022(8) -0.0036(7)
C12 0.0325(11) 0.0203(10) 0.0175(10) -0.0005(8) -0.0099(8) -0.0043(8)
C13 0.0218(10) 0.0205(10) 0.0222(10) -0.0021(8) -0.0111(8) -0.0012(8)
C14 0.0162(9) 0.0161(9) 0.0170(9) -0.0024(7) -0.0024(7) 0.0003(7)
C15 0.0182(10) 0.0258(11) 0.0208(10) 0.0034(8) 0.0011(8) -0.0039(8)
C16 0.0165(10) 0.0345(12) 0.0254(11) 0.0060(9) -0.0012(8) 0.0020(9)
N17 0.0140(8) 0.0196(8) 0.0155(8) -0.0001(6) -0.0034(6) -0.0026(6)
C17 0.0150(9) 0.0225(10) 0.0154(9) 0.0019(7) -0.0028(7) -0.0007(7)
C18 0.0163(9) 0.0265(11) 0.0183(10) -0.0032(8) -0.0052(8) -0.0045(8)
C19 0.0226(10) 0.0202(10) 0.0209(10) -0.0031(8) -0.0038(8) -0.0056(8)
C20 0.0227(10) 0.0177(10) 0.0225(10) 0.0007(8) -0.0061(8) 0.0004(8)
C21 0.0171(9) 0.0224(10) 0.0176(9) 0.0015(8) -0.0052(7) -0.0020(8)
Zn2 0.01569(11) 0.01728(12) 0.01180(11) -0.00033(8) -0.00303(8) -0.00203(8)
O22 0.0182(7) 0.0262(7) 0.0174(7) -0.0014(5) -0.0042(5) -0.0086(6)
C22 0.0197(10) 0.0168(10) 0.0206(10) 0.0044(7) -0.0089(8) -0.0056(7)
O23 0.0174(7) 0.0294(8) 0.0145(7) -0.0010(6) -0.0025(5) -0.0050(6)
C23 0.0218(10) 0.0180(10) 0.0155(9) 0.0031(8) -0.0068(8) -0.0040(7)
C24 0.0205(10) 0.0214(10) 0.0293(11) -0.0008(8) -0.0068(8) -0.0070(8)
C25 0.0299(12) 0.0241(11) 0.0335(12) 0.0017(9) -0.0151(9) -0.0152(9)
C26 0.0289(11) 0.0294(11) 0.0238(11) 0.0068(9) -0.0095(9) -0.0146(9)
C27 0.0191(10) 0.0243(11) 0.0205(10) 0.0035(8) -0.0035(8) -0.0080(8)
C28 0.0183(10) 0.0314(11) 0.0167(10) -0.0035(8) 0.0001(8) -0.0019(8)
C29 0.0202(10) 0.0308(12) 0.0286(11) 0.0019(9) -0.0074(9) -0.0099(9)
O30 0.0169(7) 0.0198(7) 0.0133(6) 0.0041(5) -0.0034(5) -0.0027(5)
C30 0.0158(9) 0.0139(9) 0.0194(9) -0.0012(7) -0.0052(7) -0.0022(7)
O31 0.0257(7) 0.0232(7) 0.0106(6) 0.0068(6) -0.0038(5) -0.0018(5)
C31 0.0181(9) 0.0164(9) 0.0153(9) -0.0010(7) -0.0042(7) -0.0041(7)
C32 0.0254(11) 0.0199(10) 0.0196(10) 0.0006(8) -0.0089(8) -0.0012(8)
C33 0.0192(10) 0.0182(10) 0.0285(11) 0.0036(8) -0.0061(8) -0.0040(8)
C34 0.0189(10) 0.0183(10) 0.0202(10) -0.0007(7) -0.0016(8) -0.0052(8)
C35 0.0210(10) 0.0188(10) 0.0144(9) -0.0037(8) -0.0028(7) -0.0007(7)
C36 0.0318(12) 0.0262(11) 0.0114(9) 0.0078(9) -0.0071(8) -0.0023(8)
C37 0.0369(13) 0.0259(11) 0.0213(11) 0.0058(9) -0.0018(9) 0.0009(9)
N38 0.0193(8) 0.0187(8) 0.0157(8) -0.0020(6) -0.0064(6) -0.0020(6)
C38 0.0260(11) 0.0242(11) 0.0190(10) -0.0015(8) -0.0038(8) -0.0055(8)
C39 0.0340(12) 0.0221(11) 0.0248(11) -0.0050(9) -0.0076(9) -0.0060(8)
C40 0.0255(11) 0.0230(11) 0.0262(11) -0.0084(8) -0.0122(9) 0.0049(8)
C41 0.0175(10) 0.0250(11) 0.0227(10) -0.0011(8) -0.0049(8) 0.0012(8)
C42 0.0201(10) 0.0206(10) 0.0183(10) 0.0021(8) -0.0061(8) -0.0016(8)
C43 0.055(4) 0.042(3) 0.021(3) -0.012(3) 0.008(2) -0.015(2)
C44 0.067(5) 0.040(5) 0.039(4) -0.036(4) 0.026(3) -0.023(4)
C45 0.070(6) 0.150(11) 0.082(8) -0.073(8) 0.052(6) -0.094(8)
C46 0.029(3) 0.099(7) 0.044(5) 0.010(4) -0.006(3) -0.040(5)
C47 0.039(3) 0.053(3) 0.030(3) 0.009(2) 0.001(2) -0.022(2)
C48 0.038(3) 0.028(4) 0.029(3) -0.019(2) 0.012(2) -0.015(2)
C49 0.094(8) 0.099(9) 0.034(4) 0.008(5) -0.006(4) -0.039(5)

loop_
_atom_type_symbol
_atom_type_description
_atom_type_scat_dispersion_real
_atom_type_scat_dispersion_imag
_atom_type_scat_source
C C 0.0033 0.0016 'International Tables Vol C Tables 4.2.6.8 and 6.1.1.4'
H H 0.0000 0.0000 'International Tables Vol C Tables 4.2.6.8 and 6.1.1.4'
O O 0.0106 0.0060 'International Tables Vol C Tables 4.2.6.8 and 6.1.1.4'
Zn Zn 0.2839 1.4301 'International Tables Vol C Tables 4.2.6.8 and 6.1.1.4'

loop_
_geom_angle_atom_site_label_1
_geom_angle_atom_site_label_2
_geom_angle_atom_site_label_3
_geom_angle_site_symmetry_1
_geom_angle_site_symmetry_3
_geom_angle
_geom_angle_publ_flag
O1 Zn1 O2 . . 72.31(5) yes
O1 Zn1 O9 . . 157.46(5) yes
O1 Zn1 O9 . 2_665 99.48(6) yes
O1 Zn1 O10 . . 104.24(5) yes
O1 Zn1 N17 . . 105.07(6) yes
O9 Zn1 O2 . . 85.39(5) yes
O9 Zn1 O2 2_665 . 97.22(6) yes
O9 Zn1 O9 . 2_665 79.66(6) yes
O9 Zn1 O10 . . 73.14(5) yes
O9 Zn1 O10 2_665 . 152.57(5) yes
O9 Zn1 N17 . . 97.33(6) yes
O9 Zn1 N17 2_665 . 97.74(6) yes
O10 Zn1 O2 . . 77.39(5) yes
N17 Zn1 O2 . . 165.04(5) yes
N17 Zn1 O10 . . 89.28(6) yes
O1 Zn1 Zn1 . 2_665 133.89(5) ?
O9 Zn1 Zn1 . 2_665 41.29(4) ?
N17 Zn1 Zn1 . 2_665 99.83(5) yes
O9 Zn1 Zn1 2_665 2_665 38.37(4) ?
O10 Zn1 Zn1 . 2_665 114.35(4) ?
O2 Zn1 Zn1 . 2_665 91.92(5) ?
C1 O1 Zn1 . . 121.17(11) ?
O1 C1 C6 . . 120.91(16) ?
O1 C1 C2 . . 122.39(16) ?
C6 C1 C2 . . 116.68(17) ?
C2 O2 C7 . . 118.17(14) ?
C2 O2 Zn1 . . 102.98(10) ?
C7 O2 Zn1 . . 138.82(11) ?
C3 C2 O2 . . 125.01(17) ?
C3 C2 C1 . . 121.19(17) ?
O2 C2 C1 . . 113.79(16) ?
C2 C3 C4 . . 120.50(18) ?
C2 C3 H3 . . 119.8 ?
C4 C3 H3 . . 119.8 ?
C5 C4 C3 . . 119.56(18) ?
C5 C4 H4 . . 120.2 ?
C3 C4 H4 . . 120.2 ?
C4 C5 C6 . . 119.79(18) ?
C4 C5 H5 . . 120.1 ?
C6 C5 H5 . . 120.1 ?
C5 C6 C1 . . 122.20(17) ?
C5 C6 H6 . . 118.9 ?
C1 C6 H6 . . 118.9 ?
O2 C7 C8 . . 112.12(15) ?
O2 C7 H7A . . 109.2 ?
C8 C7 H7A . . 109.2 ?
O2 C7 H7B . . 109.2 ?
C8 C7 H7B . . 109.2 ?
H7A C7 H7B . . 107.9 ?
C7 C8 H8A . . 109.5 ?
C7 C8 H8B . . 109.5 ?
H8A C8 H8B . . 109.5 ?
C7 C8 H8C . . 109.5 ?
H8A C8 H8C . . 109.5 ?
H8B C8 H8C . . 109.5 ?
C9 O9 Zn1 . . 122.02(11) ?
C9 O9 Zn1 . 2_665 133.05(11) ?
Zn1 O9 Zn1 . 2_665 100.34(6) ?
O9 C9 C14 . . 123.33(16) ?
O9 C9 C10 . . 118.09(16) ?
C14 C9 C10 . . 118.59(16) ?
C10 O10 C15 . . 117.88(14) ?
C10 O10 Zn1 . . 108.77(10) ?
C15 O10 Zn1 . . 131.11(11) ?
O10 C10 C11 . . 125.24(17) ?
O10 C10 C9 . . 113.92(15) ?
C11 C10 C9 . . 120.82(17) ?
C10 C11 C12 . . 119.48(18) ?
C10 C11 H11 . . 120.3 ?
C12 C11 H11 . . 120.3 ?
C13 C12 C11 . . 120.37(17) ?
C13 C12 H12 . . 119.8 ?
C11 C12 H12 . . 119.8 ?
C12 C13 C14 . . 120.19(18) ?
C12 C13 H13 . . 119.9 ?
C14 C13 H13 . . 119.9 ?
C9 C14 C13 . . 120.51(17) ?
C9 C14 H14 . . 119.7 ?
C13 C14 H14 . . 119.7 ?
O10 C15 C16 . . 107.82(15) ?
O10 C15 H15A . . 110.1 ?
C16 C15 H15A . . 110.1 ?
O10 C15 H15B . . 110.1 ?
C16 C15 H15B . . 110.1 ?
H15A C15 H15B . . 108.5 ?
C15 C16 H16A . . 109.5 ?
C15 C16 H16B . . 109.5 ?
H16A C16 H16B . . 109.5 ?
C15 C16 H16C . . 109.5 ?
H16A C16 H16C . . 109.5 ?
H16B C16 H16C . . 109.5 ?
C21 N17 C17 . . 117.76(16) ?
C21 N17 Zn1 . . 120.83(12) ?
C17 N17 Zn1 . . 121.16(13) ?
N17 C17 C18 . . 122.69(17) ?
N17 C17 H17 . . 118.7 ?
C18 C17 H17 . . 118.7 ?
C17 C18 C19 . . 119.00(17) ?
C17 C18 H18 . . 120.5 ?
C19 C18 H18 . . 120.5 ?
C20 C19 C18 . . 118.84(18) ?
C20 C19 H19 . . 120.6 ?
C18 C19 H19 . . 120.6 ?
C19 C20 C21 . . 119.04(18) ?
C19 C20 H20 . . 120.5 ?
C21 C20 H20 . . 120.5 ?
N17 C21 C20 . . 122.67(17) ?
N17 C21 H21 . . 118.7 ?
C20 C21 H21 . . 118.7 ?
O22 Zn2 O23 . . 73.77(6) yes
O22 Zn2 O30 . . 164.11(5) yes
O22 Zn2 O30 . 2_556 114.32(6) yes
O22 Zn2 O31 . . 94.56(6) yes
O22 Zn2 N38 . . 89.63(6) yes
O30 Zn2 O23 . . 94.53(5) yes
O30 Zn2 O23 2_556 . 95.66(6) yes
O30 Zn2 O30 . 2_556 76.87(6) yes
O30 Zn2 O31 . . 72.58(5) yes
O30 Zn2 O31 2_556 . 148.80(5) yes
O30 Zn2 N38 . . 99.72(6) yes
O30 Zn2 N38 2_556 . 100.10(6) yes
O31 Zn2 O23 . . 80.73(5) yes
N38 Zn2 O23 . . 160.77(5) yes
N38 Zn2 O31 . . 91.23(6) yes
O22 Zn2 Zn2 . 2_556 151.17(4) ?
O30 Zn2 Zn2 . 2_556 38.54(4) ?
O30 Zn2 Zn2 2_556 2_556 38.33(4) ?
N38 Zn2 Zn2 . 2_556 102.69(5) yes
O31 Zn2 Zn2 . 2_556 110.89(4) ?
O23 Zn2 Zn2 . 2_556 96.51(4) ?
C22 O22 Zn2 . . 123.98(12) ?
O22 C22 C27 . . 121.32(17) ?
O22 C22 C23 . . 121.44(16) ?
C27 C22 C23 . . 117.23(17) ?
C23 O23 C28 . . 117.41(14) ?
C23 O23 Zn2 . . 106.74(11) ?
C28 O23 Zn2 . . 132.44(11) ?
C24 C23 O23 . . 124.80(17) ?
C24 C23 C22 . . 121.22(17) ?
O23 C23 C22 . . 113.97(16) ?
C23 C24 C25 . . 119.87(19) ?
C23 C24 H24 . . 120.1 ?
C25 C24 H24 . . 120.1 ?
C26 C25 C24 . . 119.83(18) ?
C26 C25 H25 . . 120.1 ?
C24 C25 H25 . . 120.1 ?
C27 C26 C25 . . 120.18(18) ?
C27 C26 H26 . . 119.9 ?
C25 C26 H26 . . 119.9 ?
C26 C27 C22 . . 121.62(18) ?
C26 C27 H27 . . 119.2 ?
C22 C27 H27 . . 119.2 ?
O23 C28 C29 . . 113.79(16) ?
O23 C28 H28A . . 108.8 ?
C29 C28 H28A . . 108.8 ?
O23 C28 H28B . . 108.8 ?
C29 C28 H28B . . 108.8 ?
H28A C28 H28B . . 107.7 ?
C28 C29 H29A . . 109.5 ?
C28 C29 H29B . . 109.5 ?
H29A C29 H29B . . 109.5 ?
C28 C29 H29C . . 109.5 ?
H29A C29 H29C . . 109.5 ?
H29B C29 H29C . . 109.5 ?
C30 O30 Zn2 . . 122.47(11) ?
C30 O30 Zn2 . 2_556 132.39(11) ?
Zn2 O30 Zn2 . 2_556 103.13(6) ?
O30 C30 C35 . . 124.28(16) ?
O30 C30 C31 . . 117.66(16) ?
C35 C30 C31 . . 118.05(16) ?
C31 O31 C36 . . 119.40(14) ?
C31 O31 Zn2 . . 114.08(10) ?
C36 O31 Zn2 . . 126.52(11) ?
O31 C31 C32 . . 126.36(16) ?
O31 C31 C30 . . 112.46(15) ?
C32 C31 C30 . . 121.16(17) ?
C31 C32 C33 . . 119.52(17) ?
C31 C32 H32 . . 120.2 ?
C33 C32 H32 . . 120.2 ?
C34 C33 C32 . . 120.47(18) ?
C34 C33 H33 . . 119.8 ?
C32 C33 H33 . . 119.8 ?
C33 C34 C35 . . 119.91(17) ?
C33 C34 H34 . . 120.0 ?
C35 C34 H34 . . 120.0 ?
C30 C35 C34 . . 120.87(17) ?
C30 C35 H35 . . 119.6 ?
C34 C35 H35 . . 119.6 ?
O31 C36 C37 . . 110.81(16) ?
O31 C36 H36A . . 109.5 ?
C37 C36 H36A . . 109.5 ?
O31 C36 H36B . . 109.5 ?
C37 C36 H36B . . 109.5 ?
H36A C36 H36B . . 108.1 ?
C36 C37 H37A . . 109.5 ?
C36 C37 H37B . . 109.5 ?
H37A C37 H37B . . 109.5 ?
C36 C37 H37C . . 109.5 ?
H37A C37 H37C . . 109.5 ?
H37B C37 H37C . . 109.5 ?
C38 N38 C42 . . 117.77(17) ?
C38 N38 Zn2 . . 121.22(13) ?
C42 N38 Zn2 . . 120.87(12) ?
N38 C38 C39 . . 122.79(18) ?
N38 C38 H38 . . 118.6 ?
C39 C38 H38 . . 118.6 ?
C38 C39 C40 . . 119.18(19) ?
C38 C39 H39 . . 120.4 ?
C40 C39 H39 . . 120.4 ?
C41 C40 C39 . . 118.59(18) ?
C41 C40 H40 . . 120.7 ?
C39 C40 H40 . . 120.7 ?
C42 C41 C40 . . 118.74(18) ?
C42 C41 H41 . . 120.6 ?
C40 C41 H41 . . 120.6 ?
N38 C42 C41 . . 122.92(18) ?
N38 C42 H42 . . 118.5 ?
C41 C42 H42 . . 118.5 ?
C44 C43 C48 . . 120.0 ?
C44 C43 C49 . . 121.8(5) ?
C48 C43 C49 . . 118.2(5) ?
C45 C44 C43 . . 120.0 ?
C45 C44 H44 . . 120.0 ?
C43 C44 H44 . . 120.0 ?
C44 C45 C46 . . 120.0 ?
C44 C45 H45 . . 120.0 ?
C46 C45 H45 . . 120.0 ?
C45 C46 C47 . . 120.0 ?
C45 C46 H46 . . 120.0 ?
C47 C46 H46 . . 120.0 ?
C46 C47 C48 . . 120.0 ?
C46 C47 H47 . . 120.0 ?
C48 C47 H47 . . 120.0 ?
C47 C48 C43 . . 120.0 ?
C47 C48 H48 . . 120.0 ?
C43 C48 H48 . . 120.0 ?

loop_
_geom_bond_atom_site_label_1
_geom_bond_atom_site_label_2
_geom_bond_site_symmetry_2
_geom_bond_distance
_geom_bond_publ_flag
Zn1 O1 . 1.9018(14) yes
Zn1 O2 . 2.5610(15) yes
Zn1 O9 . 1.9654(14) yes
Zn1 O9 2_665 2.0892(15) yes
Zn1 O10 . 2.3786(15) yes
Zn1 N17 . 2.0810(17) yes
Zn1 Zn1 2_665 3.1147(13) yes
O1 C1 . 1.328(2) ?
C1 C6 . 1.399(3) ?
C1 C2 . 1.412(2) ?
O2 C2 . 1.383(2) ?
O2 C7 . 1.445(2) ?
C2 C3 . 1.379(3) ?
C3 C4 . 1.392(3) ?
C3 H3 . 0.9500 ?
C4 C5 . 1.381(3) ?
C4 H4 . 0.9500 ?
C5 C6 . 1.384(3) ?
C5 H5 . 0.9500 ?
C6 H6 . 0.9500 ?
C7 C8 . 1.507(3) ?
C7 H7A . 0.9900 ?
C7 H7B . 0.9900 ?
C8 H8A . 0.9800 ?
C8 H8B . 0.9800 ?
C8 H8C . 0.9800 ?
O9 C9 . 1.344(2) ?
O9 Zn1 2_665 2.0892(14) ?
C9 C14 . 1.384(2) ?
C9 C10 . 1.417(2) ?
O10 C10 . 1.377(2) ?
O10 C15 . 1.444(2) ?
C10 C11 . 1.383(3) ?
C11 C12 . 1.390(3) ?
C11 H11 . 0.9500 ?
C12 C13 . 1.384(3) ?
C12 H12 . 0.9500 ?
C13 C14 . 1.395(3) ?
C13 H13 . 0.9500 ?
C14 H14 . 0.9500 ?
C15 C16 . 1.502(3) ?
C15 H15A . 0.9900 ?
C15 H15B . 0.9900 ?
C16 H16A . 0.9800 ?
C16 H16B . 0.9800 ?
C16 H16C . 0.9800 ?
N17 C21 . 1.343(2) ?
N17 C17 . 1.347(2) ?
C17 C18 . 1.378(3) ?
C17 H17 . 0.9500 ?
C18 C19 . 1.382(3) ?
C18 H18 . 0.9500 ?
C19 C20 . 1.379(3) ?
C19 H19 . 0.9500 ?
C20 C21 . 1.381(3) ?
C20 H20 . 0.9500 ?
C21 H21 . 0.9500 ?
Zn2 O22 . 1.9205(14) yes
Zn2 O23 . 2.4637(16) yes
Zn2 O30 . 2.0243(14) yes
Zn2 O30 2_556 2.0337(14) yes
Zn2 O31 . 2.2921(16) yes
Zn2 N38 . 2.1175(18) yes
Zn2 Zn2 2_556 3.1787(11) yes
O22 C22 . 1.324(2) ?
C22 C27 . 1.401(3) ?
C22 C23 . 1.408(3) ?
O23 C23 . 1.389(2) ?
O23 C28 . 1.443(2) ?
C23 C24 . 1.388(3) ?
C24 C25 . 1.391(3) ?
C24 H24 . 0.9500 ?
C25 C26 . 1.383(3) ?
C25 H25 . 0.9500 ?
C26 C27 . 1.382(3) ?
C26 H26 . 0.9500 ?
C27 H27 . 0.9500 ?
C28 C29 . 1.513(3) ?
C28 H28A . 0.9900 ?
C28 H28B . 0.9900 ?
C29 H29A . 0.9800 ?
C29 H29B . 0.9800 ?
C29 H29C . 0.9800 ?
O30 C30 . 1.336(2) ?
O30 Zn2 2_556 2.0337(14) ?
C30 C35 . 1.385(2) ?
C30 C31 . 1.415(2) ?
O31 C31 . 1.379(2) ?
O31 C36 . 1.440(2) ?
C31 C32 . 1.380(3) ?
C32 C33 . 1.386(3) ?
C32 H32 . 0.9500 ?
C33 C34 . 1.383(3) ?
C33 H33 . 0.9500 ?
C34 C35 . 1.394(3) ?
C34 H34 . 0.9500 ?
C35 H35 . 0.9500 ?
C36 C37 . 1.503(3) ?
C36 H36A . 0.9900 ?
C36 H36B . 0.9900 ?
C37 H37A . 0.9800 ?
C37 H37B . 0.9800 ?
C37 H37C . 0.9800 ?
N38 C38 . 1.342(2) ?
N38 C42 . 1.344(2) ?
C38 C39 . 1.372(3) ?
C38 H38 . 0.9500 ?
C39 C40 . 1.387(3) ?
C39 H39 . 0.9500 ?
C40 C41 . 1.384(3) ?
C40 H40 . 0.9500 ?
C41 C42 . 1.378(3) ?
C41 H41 . 0.9500 ?
C42 H42 . 0.9500 ?
C43 C44 . 1.3900 ?
C43 C48 . 1.3900 ?
C43 C49 . 1.432(10) ?
C44 C45 . 1.3900 ?
C44 H44 . 0.9500 ?
C45 C46 . 1.3900 ?
C45 H45 . 0.9500 ?
C46 C47 . 1.3900 ?
C46 H46 . 0.9500 ?
C47 C48 . 1.3900 ?
C47 H47 . 0.9500 ?
C48 H48 . 0.9500 ?
C49 H49A . 0.9800 ?
C49 H49B . 0.9800 ?
C49 H49C . 0.9800 ?

loop_
_geom_torsion_atom_site_label_1
_geom_torsion_atom_site_label_2
_geom_torsion_atom_site_label_3
_geom_torsion_atom_site_label_4
_geom_torsion_site_symmetry_1
_geom_torsion_site_symmetry_4
_geom_torsion
O9 Zn1 O1 C1 . . 15.8(2)
N17 Zn1 O1 C1 . . -170.84(12)
O9 Zn1 O1 C1 2_665 . -70.11(13)
O10 Zn1 O1 C1 . . 96.01(13)
O2 Zn1 O1 C1 . . 24.51(12)
Zn1 Zn1 O1 C1 2_665 . -50.54(14)
Zn1 O1 C1 C6 . . 153.46(13)
Zn1 O1 C1 C2 . . -28.0(2)
O1 Zn1 O2 C2 . . -19.77(10)
O9 Zn1 O2 C2 . . 156.87(11)
N17 Zn1 O2 C2 . . -102.0(2)
O9 Zn1 O2 C2 2_665 . 77.92(11)
O10 Zn1 O2 C2 . . -129.40(11)
Zn1 Zn1 O2 C2 2_665 . 116.07(11)
O1 Zn1 O2 C7 . . 162.35(18)
O9 Zn1 O2 C7 . . -21.01(17)
N17 Zn1 O2 C7 . . 80.2(3)
O9 Zn1 O2 C7 2_665 . -99.95(17)
O10 Zn1 O2 C7 . . 52.72(17)
Zn1 Zn1 O2 C7 2_665 . -61.81(17)
C7 O2 C2 C3 . . 12.3(3)
Zn1 O2 C2 C3 . . -166.09(17)
C7 O2 C2 C1 . . -168.86(15)
Zn1 O2 C2 C1 . . 12.73(17)
O1 C1 C2 C3 . . -176.64(17)
C6 C1 C2 C3 . . 1.9(3)
O1 C1 C2 O2 . . 4.5(2)
C6 C1 C2 O2 . . -176.96(15)
O2 C2 C3 C4 . . 179.22(18)
C1 C2 C3 C4 . . 0.5(3)
C2 C3 C4 C5 . . -1.7(3)
C3 C4 C5 C6 . . 0.3(3)
C4 C5 C6 C1 . . 2.2(3)
O1 C1 C6 C5 . . 175.32(16)
C2 C1 C6 C5 . . -3.3(3)
C2 O2 C7 C8 . . 74.2(2)
Zn1 O2 C7 C8 . . -108.16(18)
O1 Zn1 O9 C9 . . 69.0(2)
N17 Zn1 O9 C9 . . -104.59(13)
O9 Zn1 O9 C9 2_665 . 158.83(15)
O10 Zn1 O9 C9 . . -17.58(12)
O2 Zn1 O9 C9 . . 60.62(13)
Zn1 Zn1 O9 C9 2_665 . 158.83(15)
O1 Zn1 O9 Zn1 . 2_665 -89.84(14)
N17 Zn1 O9 Zn1 . 2_665 96.58(6)
O9 Zn1 O9 Zn1 2_665 2_665 0.0
O10 Zn1 O9 Zn1 . 2_665 -176.42(6)
O2 Zn1 O9 Zn1 . 2_665 -98.22(6)
Zn1 O9 C9 C14 . . -163.19(13)
Zn1 O9 C9 C14 2_665 . -12.3(3)
Zn1 O9 C9 C10 . . 16.3(2)
Zn1 O9 C9 C10 2_665 . 167.21(12)
O1 Zn1 O10 C10 . . -140.12(11)
O9 Zn1 O10 C10 . . 16.62(11)
N17 Zn1 O10 C10 . . 114.50(12)
O9 Zn1 O10 C10 2_665 . 8.95(17)
O2 Zn1 O10 C10 . . -72.33(11)
Zn1 Zn1 O10 C10 2_665 . 14.03(11)
O1 Zn1 O10 C15 . . 22.04(15)
O9 Zn1 O10 C15 . . 178.79(15)
N17 Zn1 O10 C15 . . -83.33(15)
O9 Zn1 O10 C15 2_665 . 171.12(14)
O2 Zn1 O10 C15 . . 89.83(15)
Zn1 Zn1 O10 C15 2_665 . 176.19(14)
C15 O10 C10 C11 . . -0.2(3)
Zn1 O10 C10 C11 . . 164.65(15)
C15 O10 C10 C9 . . -178.85(15)
Zn1 O10 C10 C9 . . -13.98(17)
O9 C9 C10 O10 . . 1.5(2)
C14 C9 C10 O10 . . -178.95(16)
O9 C9 C10 C11 . . -177.16(16)
C14 C9 C10 C11 . . 2.4(3)
O10 C10 C11 C12 . . -179.70(17)
C9 C10 C11 C12 . . -1.2(3)
C10 C11 C12 C13 . . 0.1(3)
C11 C12 C13 C14 . . -0.3(3)
O9 C9 C14 C13 . . 176.95(17)
C10 C9 C14 C13 . . -2.5(3)
C12 C13 C14 C9 . . 1.6(3)
C10 O10 C15 C16 . . 178.72(16)
Zn1 O10 C15 C16 . . 17.9(2)
O1 Zn1 N17 C21 . . -168.05(13)
O9 Zn1 N17 C21 . . 9.40(14)
O9 Zn1 N17 C21 2_665 . 89.90(14)
O10 Zn1 N17 C21 . . -63.49(14)
O2 Zn1 N17 C21 . . -90.2(2)
Zn1 Zn1 N17 C21 2_665 . 51.11(14)
O1 Zn1 N17 C17 . . 17.83(15)
O9 Zn1 N17 C17 . . -164.72(13)
O9 Zn1 N17 C17 2_665 . -84.23(14)
O10 Zn1 N17 C17 . . 122.39(14)
O2 Zn1 N17 C17 . . 95.7(2)
Zn1 Zn1 N17 C17 2_665 . -123.01(13)
C21 N17 C17 C18 . . -0.4(3)
Zn1 N17 C17 C18 . . 173.92(13)
N17 C17 C18 C19 . . -0.2(3)
C17 C18 C19 C20 . . 0.9(3)
C18 C19 C20 C21 . . -1.0(3)
C17 N17 C21 C20 . . 0.3(3)
Zn1 N17 C21 C20 . . -174.02(14)
C19 C20 C21 N17 . . 0.4(3)
O30 Zn2 O22 C22 . . -40.8(3)
O30 Zn2 O22 C22 2_556 . 91.83(14)
N38 Zn2 O22 C22 . . -167.25(14)
O31 Zn2 O22 C22 . . -76.05(14)
O23 Zn2 O22 C22 . . 2.91(13)
Zn2 Zn2 O22 C22 2_556 . 76.41(17)
Zn2 O22 C22 C27 . . 175.93(13)
Zn2 O22 C22 C23 . . -3.1(2)
O22 Zn2 O23 C23 . . -2.37(10)
O30 Zn2 O23 C23 . . 166.68(11)
O30 Zn2 O23 C23 2_556 . -116.09(11)
N38 Zn2 O23 C23 . . 28.9(2)
O31 Zn2 O23 C23 . . 95.18(11)
Zn2 Zn2 O23 C23 2_556 . -154.64(10)
O22 Zn2 O23 C28 . . -160.24(16)
O30 Zn2 O23 C28 . . 8.82(15)
O30 Zn2 O23 C28 2_556 . 86.04(15)
N38 Zn2 O23 C28 . . -128.99(18)
O31 Zn2 O23 C28 . . -62.69(15)
Zn2 Zn2 O23 C28 2_556 . 47.50(15)
C28 O23 C23 C24 . . -18.0(3)
Zn2 O23 C23 C24 . . -179.76(16)
C28 O23 C23 C22 . . 163.41(16)
Zn2 O23 C23 C22 . . 1.66(17)
O22 C22 C23 C24 . . -178.26(17)
C27 C22 C23 C24 . . 2.6(3)
O22 C22 C23 O23 . . 0.4(2)
C27 C22 C23 O23 . . -178.73(15)
O23 C23 C24 C25 . . 178.82(17)
C22 C23 C24 C25 . . -2.7(3)
C23 C24 C25 C26 . . 0.9(3)
C24 C25 C26 C27 . . 0.8(3)
C25 C26 C27 C22 . . -0.9(3)
O22 C22 C27 C26 . . -179.96(18)
C23 C22 C27 C26 . . -0.9(3)
C23 O23 C28 C29 . . -64.3(2)
Zn2 O23 C28 C29 . . 91.69(18)
O22 Zn2 O30 C30 . . -29.2(3)
O30 Zn2 O30 C30 2_556 . -165.69(16)
N38 Zn2 O30 C30 . . 96.11(14)
O31 Zn2 O30 C30 . . 7.88(12)
O23 Zn2 O30 C30 . . -70.92(13)
Zn2 Zn2 O30 C30 2_556 . -165.69(16)
O22 Zn2 O30 Zn2 . 2_556 136.51(18)
O30 Zn2 O30 Zn2 2_556 2_556 0.0
N38 Zn2 O30 Zn2 . 2_556 -98.20(7)
O31 Zn2 O30 Zn2 . 2_556 173.57(7)
O23 Zn2 O30 Zn2 . 2_556 94.76(6)
Zn2 O30 C30 C35 . . 172.25(13)
Zn2 O30 C30 C35 2_556 . 11.3(3)
Zn2 O30 C30 C31 . . -7.9(2)
Zn2 O30 C30 C31 2_556 . -168.88(12)
O22 Zn2 O31 C31 . . 163.58(11)
O30 Zn2 O31 C31 . . -6.89(11)
O30 Zn2 O31 C31 2_556 . 5.27(17)
N38 Zn2 O31 C31 . . -106.69(12)
O23 Zn2 O31 C31 . . 90.87(12)
Zn2 Zn2 O31 C31 2_556 . -2.61(12)
O22 Zn2 O31 C36 . . -16.28(14)
O30 Zn2 O31 C36 . . 173.25(15)
O30 Zn2 O31 C36 2_556 . -174.59(13)
N38 Zn2 O31 C36 . . 73.45(15)
O23 Zn2 O31 C36 . . -88.99(14)
Zn2 Zn2 O31 C36 2_556 . 177.53(13)
C36 O31 C31 C32 . . 7.2(3)
Zn2 O31 C31 C32 . . -172.68(16)
C36 O31 C31 C30 . . -174.85(16)
Zn2 O31 C31 C30 . . 5.28(18)
O30 C30 C31 O31 . . 0.8(2)
C35 C30 C31 O31 . . -179.32(15)
O30 C30 C31 C32 . . 178.91(17)
C35 C30 C31 C32 . . -1.2(3)
O31 C31 C32 C33 . . 178.04(17)
C30 C31 C32 C33 . . 0.2(3)
C31 C32 C33 C34 . . 0.8(3)
C32 C33 C34 C35 . . -0.9(3)
O30 C30 C35 C34 . . -178.97(17)
C31 C30 C35 C34 . . 1.2(3)
C33 C34 C35 C30 . . -0.2(3)
C31 O31 C36 C37 . . 78.0(2)
Zn2 O31 C36 C37 . . -102.11(16)
O22 Zn2 N38 C38 . . 148.55(14)
O30 Zn2 N38 C38 . . -18.53(15)
O30 Zn2 N38 C38 2_556 . -96.79(14)
O31 Zn2 N38 C38 . . 54.00(14)
O23 Zn2 N38 C38 . . 118.68(18)
Zn2 Zn2 N38 C38 2_556 . -57.74(14)
O22 Zn2 N38 C42 . . -27.09(14)
O30 Zn2 N38 C42 . . 165.82(13)
O30 Zn2 N38 C42 2_556 . 87.57(14)
O31 Zn2 N38 C42 . . -121.64(14)
O23 Zn2 N38 C42 . . -57.0(2)
Zn2 Zn2 N38 C42 2_556 . 126.62(13)
C42 N38 C38 C39 . . 0.4(3)
Zn2 N38 C38 C39 . . -175.42(15)
N38 C38 C39 C40 . . -0.8(3)
C38 C39 C40 C41 . . 0.7(3)
C39 C40 C41 C42 . . -0.2(3)
C38 N38 C42 C41 . . 0.2(3)
Zn2 N38 C42 C41 . . 175.97(14)
C40 C41 C42 N38 . . -0.2(3)
C48 C43 C44 C45 . . 0.0
C49 C43 C44 C45 . . -179.0(7)
C43 C44 C45 C46 . . 0.0
C44 C45 C46 C47 . . 0.0
C45 C46 C47 C48 . . 0.0
C46 C47 C48 C43 . . 0.0
C44 C43 C48 C47 . . 0.0
C49 C43 C48 C47 . . 179.0(7)
